data_4133718
loop_
_publ_author_name
'Reiter, Dominik'
'Frisch, Philipp'
'Szilv\'asi, Tibor'
'Inoue, Shigeyoshi'

_publ_section_title
;
 Heavier Carbonyl Olefination: The Sila-Wittig Reaction.
;
_journal_issue 42
_journal_name_full 'Journal of the American Chemical Society'
_journal_page_first 16991
_journal_page_last 16996
_journal_paper_doi 10.1021/jacs.9b09379
_journal_volume 141
_journal_year 2019
_chemical_compound_source 'see text'
_chemical_formula_moiety 'C48 H71 N3 Si2'
_chemical_formula_sum 'C48 H71 N3 Si2'
_chemical_formula_weight 746.26
_space_group_IT_number 14
_space_group_name_Hall '-P 2yn'
_space_group_name_H-M_alt 'P 1 21/n 1'
_symmetry_cell_setting monoclinic
_symmetry_Int_Tables_number 14
_symmetry_space_group_name_Hall '-P 2yn'
_symmetry_space_group_name_H-M 'P 1 21/n 1'
_atom_sites_solution_hydrogens geom
_cell_angle_alpha 90
_cell_angle_beta 99.975(3)
_cell_angle_gamma 90
_cell_formula_units_Z 4
_cell_length_a 19.5253(16)
_cell_length_b 11.8248(9)
_cell_length_c 19.9542(16)
_cell_measurement_reflns_used 9403
_cell_measurement_temperature 100
_cell_measurement_theta_max 27.1556
_cell_measurement_theta_min 2.6951
_cell_volume 4537.4(6)
_computing_cell_refinement 'SAINT (Bruker, 2017)'
_computing_data_collection 'APEX III Control Software (Bruker, 2016)'
_computing_data_reduction 'SAINT (Bruker, 2017)'
_computing_molecular_graphics 'PLATON (Spek, 2011)'
_computing_publication_material 'PLATON (Spek, 2011), enCIFer (Allen, 2014)'
_computing_structure_refinement 'SHELXL2014 (Sheldrick, 2014), SHELXLE (Huebschle, 2011)'
_computing_structure_solution 'SHELXT (Sheldrick, 2015)'
_diffrn_ambient_temperature 100
_diffrn_detector ' CMOS plate '
_diffrn_detector_area_resol_mean 16
_diffrn_measured_fraction_theta_full 0.999
_diffrn_measured_fraction_theta_max 0.999
_diffrn_measurement_device ' \k-geometry diffractometer '
_diffrn_measurement_device_type ' Bruker Photon CMOS '
_diffrn_measurement_method ' phi- and omega-rotation '
_diffrn_radiation_monochromator 'Helios optic'
_diffrn_radiation_probe x-ray
_diffrn_radiation_source 'IMS microsource'
_diffrn_radiation_type MoK\a
_diffrn_radiation_wavelength 0.71073
_diffrn_reflns_av_R_equivalents 0.0463
_diffrn_reflns_av_unetI/netI 0.0128
_diffrn_reflns_limit_h_max 23
_diffrn_reflns_limit_h_min -23
_diffrn_reflns_limit_k_max 14
_diffrn_reflns_limit_k_min -14
_diffrn_reflns_limit_l_max 24
_diffrn_reflns_limit_l_min -24
_diffrn_reflns_number 193575
_diffrn_reflns_reduction_process
;
;
_diffrn_reflns_theta_full 25.24
_diffrn_reflns_theta_max 25.68
_diffrn_reflns_theta_min 2.01
_exptl_absorpt_coefficient_mu 0.112
_exptl_absorpt_correction_T_max 0.7455
_exptl_absorpt_correction_T_min 0.7240
_exptl_absorpt_correction_type multi-scan
_exptl_absorpt_process_details 'SADABS 2016/2, Bruker, 2016'
_exptl_crystal_colour 'clear colorless'
_exptl_crystal_density_diffrn 1.092
_exptl_crystal_density_method 'Not Measured'
_exptl_crystal_description fragment
_exptl_crystal_F_000 1632
_exptl_crystal_size_max 0.349
_exptl_crystal_size_mid 0.263
_exptl_crystal_size_min 0.219
_refine_diff_density_max 0.329
_refine_diff_density_min -0.282
_refine_diff_density_rms 0.038
_refine_ls_extinction_method none
_refine_ls_goodness_of_fit_ref 1.054
_refine_ls_hydrogen_treatment constr
_refine_ls_matrix_type full
_refine_ls_number_parameters 495
_refine_ls_number_reflns 8622
_refine_ls_number_restraints 0
_refine_ls_restrained_S_all 1.054
_refine_ls_R_factor_all 0.0386
_refine_ls_R_factor_gt 0.0348
_refine_ls_shift/su_max 0.001
_refine_ls_shift/su_mean 0.000
_refine_ls_structure_factor_coef Fsqd
_refine_ls_weighting_details 'W=1/[\S^2^(FO^2^)+(0.0357P)^2^+2.7125P] WHERE P=(FO^2^+2FC^2^)/3'
_refine_ls_weighting_scheme calc
_refine_ls_wR_factor_gt 0.0847
_refine_ls_wR_factor_ref 0.0869
_reflns_number_gt 7883
_reflns_number_total 8622
_reflns_threshold_expression I>2\s(I)
_cod_data_source_file ja9b09379_si_002.cif
_cod_data_source_block compound_9
_cod_original_sg_symbol_H-M 'P 21/n'
_cod_database_code 4133718

loop_
_space_group_symop_id
_space_group_symop_operation_xyz
1 x,y,z
2 1/2-x,1/2+y,1/2-z
3 -x,-y,-z
4 1/2+x,1/2-y,1/2+z

loop_
_atom_site_aniso_label
_atom_site_aniso_U_11
_atom_site_aniso_U_22
_atom_site_aniso_U_33
_atom_site_aniso_U_23
_atom_site_aniso_U_13
_atom_site_aniso_U_12
Si1 0.0104(2) 0.0118(2) 0.0133(2) -0.0005(1) 0.0012(1) -0.0004(1)
Si2 0.0108(2) 0.0132(2) 0.0132(2) 0.0000(1) 0.0001(1) -0.0005(1)
N1 0.0132(5) 0.0118(5) 0.0145(5) -0.0004(4) 0.0011(4) -0.0010(4)
N2 0.0115(5) 0.0116(5) 0.0143(5) -0.0015(4) 0.0016(4) -0.0013(4)
N3 0.0113(5) 0.0113(5) 0.0154(5) -0.0011(4) 0.0021(4) -0.0009(4)
C1 0.0150(6) 0.0109(6) 0.0094(5) 0.0015(4) 0.0027(4) 0.0004(5)
C2 0.0119(6) 0.0168(6) 0.0171(6) -0.0009(5) 0.0019(5) -0.0030(5)
C3 0.0104(6) 0.0167(6) 0.0179(6) -0.0002(5) 0.0020(5) -0.0016(5)
C4 0.0117(6) 0.0107(6) 0.0172(6) -0.0021(5) 0.0029(5) -0.0028(5)
C5 0.0146(6) 0.0128(6) 0.0191(6) 0.0016(5) 0.0012(5) -0.0037(5)
C6 0.0204(7) 0.0124(6) 0.0289(7) 0.0037(5) 0.0030(6) 0.0013(5)
C7 0.0229(7) 0.0136(6) 0.0328(8) -0.0051(6) 0.0100(6) 0.0010(5)
C8 0.0208(7) 0.0190(7) 0.0194(7) -0.0048(5) 0.0069(5) -0.0032(5)
C9 0.0128(6) 0.0139(6) 0.0170(6) -0.0021(5) 0.0027(5) -0.0033(5)
C10 0.0268(7) 0.0164(6) 0.0174(7) 0.0031(5) 0.0006(5) -0.0037(5)
C11 0.0338(8) 0.0285(8) 0.0226(7) 0.0078(6) 0.0098(6) -0.0011(6)
C12 0.0335(8) 0.0345(9) 0.0255(8) 0.0135(7) -0.0029(6) -0.0022(7)
C13 0.0173(6) 0.0188(6) 0.0137(6) 0.0000(5) 0.0010(5) -0.0008(5)
C14 0.0185(7) 0.0342(8) 0.0205(7) 0.0025(6) -0.0012(5) -0.0023(6)
C15 0.0232(7) 0.0298(8) 0.0151(6) 0.0033(6) 0.0014(5) -0.0037(6)
C16 0.0088(5) 0.0119(6) 0.0180(6) -0.0022(5) 0.0014(5) 0.0009(4)
C17 0.0114(6) 0.0161(6) 0.0173(6) -0.0003(5) 0.0031(5) 0.0010(5)
C18 0.0143(6) 0.0194(7) 0.0171(6) -0.0034(5) 0.0034(5) 0.0022(5)
C19 0.0151(6) 0.0134(6) 0.0251(7) -0.0049(5) 0.0025(5) 0.0013(5)
C20 0.0149(6) 0.0129(6) 0.0237(7) 0.0021(5) 0.0026(5) 0.0003(5)
C21 0.0095(6) 0.0149(6) 0.0176(6) 0.0007(5) 0.0002(5) 0.0009(5)
C22 0.0308(8) 0.0163(7) 0.0196(7) 0.0004(5) 0.0105(6) 0.0016(6)
C23 0.0382(9) 0.0324(8) 0.0253(8) -0.0008(6) 0.0111(7) -0.0174(7)
C24 0.0347(8) 0.0324(8) 0.0223(7) 0.0097(6) 0.0055(6) 0.0019(7)
C25 0.0197(7) 0.0154(6) 0.0171(6) 0.0019(5) 0.0029(5) 0.0001(5)
C26 0.0210(7) 0.0203(7) 0.0203(7) 0.0062(5) 0.0030(5) 0.0002(5)
C27 0.0289(8) 0.0314(8) 0.0197(7) 0.0046(6) -0.0034(6) -0.0092(6)
C28 0.0175(6) 0.0169(7) 0.0243(7) -0.0062(5) -0.0042(5) 0.0021(5)
C29 0.0298(8) 0.0160(7) 0.0348(8) -0.0002(6) -0.0119(6) 0.0038(6)
C30 0.0184(7) 0.0359(9) 0.0364(9) -0.0183(7) -0.0006(6) 0.0059(6)
C31 0.0250(7) 0.0203(7) 0.0345(8) -0.0106(6) -0.0057(6) 0.0018(6)
C32 0.0130(6) 0.0201(7) 0.0207(6) -0.0042(5) 0.0031(5) -0.0041(5)
C33 0.0266(8) 0.0301(8) 0.0216(7) -0.0029(6) 0.0071(6) -0.0127(6)
C34 0.0130(6) 0.0273(7) 0.0276(7) -0.0059(6) 0.0010(5) -0.0037(5)
C35 0.0153(6) 0.0277(8) 0.0333(8) -0.0102(6) 0.0060(6) -0.0010(6)
C36 0.0190(7) 0.0295(8) 0.0166(6) 0.0060(6) -0.0014(5) -0.0058(6)
C37 0.0263(8) 0.0468(10) 0.0213(7) 0.0088(7) 0.0026(6) -0.0129(7)
C38 0.0270(8) 0.0482(10) 0.0148(7) 0.0039(7) -0.0016(6) -0.0096(7)
C39 0.0308(8) 0.0265(8) 0.0343(8) 0.0151(7) -0.0047(7) -0.0021(7)
C40 0.0125(6) 0.0137(6) 0.0259(7) -0.0017(5) 0.0020(5) -0.0002(5)
C41 0.0179(6) 0.0191(7) 0.0250(7) -0.0081(6) 0.0058(5) -0.0018(5)
C42 0.0157(6) 0.0206(7) 0.0136(6) -0.0032(5) 0.0011(5) -0.0020(5)
C43 0.0193(7) 0.0246(7) 0.0125(6) -0.0035(5) 0.0015(5) -0.0039(5)
C44 0.0215(7) 0.0324(8) 0.0162(6) -0.0040(6) 0.0041(5) -0.0028(6)
C45 0.0242(7) 0.0476(10) 0.0193(7) -0.0048(7) 0.0078(6) -0.0099(7)
C46 0.0392(9) 0.0420(10) 0.0241(8) 0.0044(7) 0.0097(7) -0.0152(8)
C47 0.0440(10) 0.0340(9) 0.0352(9) 0.0117(7) 0.0103(8) -0.0006(8)
C48 0.0272(8) 0.0315(8) 0.0280(8) 0.0048(6) 0.0083(6) 0.0009(6)

loop_
_atom_site_label
_atom_site_type_symbol
_atom_site_thermal_displace_type
_atom_site_fract_x
_atom_site_fract_y
_atom_site_fract_z
_atom_site_occupancy
_atom_site_U_iso_or_equiv
_atom_site_calc_flag
_atom_site_refinement_flags
Si1 Si Uani 0.55808(2) 0.65490(3) 0.25684(2) 1.000 0.0119(1) d .
Si2 Si Uani 0.63949(2) 0.75484(3) 0.33937(2) 1.000 0.0126(1) d .
N1 N Uani 0.47669(5) 0.68213(9) 0.27175(5) 1.000 0.0133(3) d .
N2 N Uani 0.38347(5) 0.55492(9) 0.21936(5) 1.000 0.0125(3) d .
N3 N Uani 0.35627(5) 0.71641(9) 0.26112(5) 1.000 0.0127(3) d .
C1 C Uani 0.41351(6) 0.65218(10) 0.25168(6) 1.000 0.0117(3) d .
C2 C Uani 0.31097(6) 0.56096(11) 0.21145(6) 1.000 0.0153(3) d .
C3 C Uani 0.29450(6) 0.65939(11) 0.23711(6) 1.000 0.0151(3) d .
C4 C Uani 0.41818(6) 0.46260(10) 0.19244(6) 1.000 0.0132(3) d .
C5 C Uani 0.44952(7) 0.37868(11) 0.23730(7) 1.000 0.0157(3) d .
C6 C Uani 0.47933(7) 0.28727(11) 0.20919(7) 1.000 0.0207(4) d .
C7 C Uani 0.47768(7) 0.27952(11) 0.13969(8) 1.000 0.0225(4) d .
C8 C Uani 0.44632(7) 0.36303(11) 0.09649(7) 1.000 0.0193(4) d .
C9 C Uani 0.41600(6) 0.45727(11) 0.12197(6) 1.000 0.0146(3) d .
C10 C Uani 0.44952(7) 0.38904(12) 0.31320(7) 1.000 0.0206(4) d .
C11 C Uani 0.37767(8) 0.36186(13) 0.32999(8) 1.000 0.0277(4) d .
C12 C Uani 0.50421(9) 0.31543(14) 0.35710(8) 1.000 0.0321(5) d .
C13 C Uani 0.38008(7) 0.54723(11) 0.07385(6) 1.000 0.0168(3) d .
C14 C Uani 0.30720(7) 0.50763(13) 0.04098(7) 1.000 0.0250(4) d .
C15 C Uani 0.42096(7) 0.57881(13) 0.01747(7) 1.000 0.0229(4) d .
C16 C Uani 0.36073(6) 0.82619(10) 0.29215(6) 1.000 0.0130(3) d .
C17 C Uani 0.35493(6) 0.83392(11) 0.36110(6) 1.000 0.0149(3) d .
C18 C Uani 0.35803(6) 0.94179(11) 0.39008(7) 1.000 0.0169(4) d .
C19 C Uani 0.36718(7) 1.03633(11) 0.35203(7) 1.000 0.0180(4) d .
C20 C Uani 0.37367(7) 1.02620(11) 0.28406(7) 1.000 0.0173(4) d .
C21 C Uani 0.37042(6) 0.92064(11) 0.25245(6) 1.000 0.0143(3) d .
C22 C Uani 0.34523(8) 0.72944(12) 0.40269(7) 1.000 0.0215(4) d .
C23 C Uani 0.26806(9) 0.70883(14) 0.40374(8) 1.000 0.0313(5) d .
C24 C Uani 0.38536(9) 0.73632(14) 0.47557(7) 1.000 0.0297(4) d .
C25 C Uani 0.37651(7) 0.90715(11) 0.17778(7) 1.000 0.0174(4) d .
C26 C Uani 0.41164(7) 1.00750(12) 0.14930(7) 1.000 0.0206(4) d .
C27 C Uani 0.30514(8) 0.88757(13) 0.13341(7) 1.000 0.0276(4) d .
C28 C Uani 0.60279(7) 0.90596(11) 0.34790(7) 1.000 0.0205(4) d .
C29 C Uani 0.57441(8) 0.95239(12) 0.27642(8) 1.000 0.0290(4) d .
C30 C Uani 0.54076(8) 0.90368(14) 0.38613(8) 1.000 0.0309(5) d .
C31 C Uani 0.65607(8) 0.99126(12) 0.38495(8) 1.000 0.0279(4) d .
C32 C Uani 0.73081(7) 0.76059(11) 0.31293(7) 1.000 0.0179(4) d .
C33 C Uani 0.73194(8) 0.84981(13) 0.25712(7) 1.000 0.0258(4) d .
C34 C Uani 0.78942(7) 0.79057(13) 0.37256(7) 1.000 0.0229(4) d .
C35 C Uani 0.75021(7) 0.64702(13) 0.28325(8) 1.000 0.0252(4) d .
C36 C Uani 0.64253(7) 0.66771(13) 0.42271(7) 1.000 0.0222(4) d .
C37 C Uani 0.56917(8) 0.62776(15) 0.43068(8) 1.000 0.0317(5) d .
C38 C Uani 0.67378(8) 0.73486(15) 0.48687(7) 1.000 0.0306(5) d .
C39 C Uani 0.68613(8) 0.55955(13) 0.42148(8) 1.000 0.0318(5) d .
C40 C Uani 0.58849(6) 0.50910(11) 0.23973(7) 1.000 0.0175(4) d .
C41 C Uani 0.59025(7) 0.53458(12) 0.17497(7) 1.000 0.0204(4) d .
C42 C Uani 0.56044(7) 0.65209(11) 0.15993(6) 1.000 0.0168(4) d .
C43 C Uani 0.59472(7) 0.73166(12) 0.11793(6) 1.000 0.0190(4) d .
C44 C Uani 0.66015(7) 0.71105(13) 0.10171(7) 1.000 0.0233(4) d .
C45 C Uani 0.69062(8) 0.78725(15) 0.06276(7) 1.000 0.0299(5) d .
C46 C Uani 0.65608(9) 0.88459(15) 0.03857(8) 1.000 0.0346(5) d .
C47 C Uani 0.59099(10) 0.90613(15) 0.05384(9) 1.000 0.0373(5) d .
C48 C Uani 0.56065(8) 0.83067(13) 0.09292(8) 1.000 0.0285(5) d .
H2 H Uiso 0.27909 0.50483 0.19133 1.000 0.0180 c RU
H3 H Uiso 0.24887 0.68584 0.23872 1.000 0.0180 c RU
H6 H Uiso 0.50118 0.22919 0.23816 1.000 0.0250 c RU
H7 H Uiso 0.49827 0.21628 0.12154 1.000 0.0270 c RU
H8 H Uiso 0.44536 0.35632 0.04890 1.000 0.0230 c RU
H10 H Uiso 0.46017 0.46962 0.32623 1.000 0.0250 c RU
H11A H Uiso 0.34330 0.41458 0.30574 1.000 0.0420 c RU
H11B H Uiso 0.37899 0.36935 0.37910 1.000 0.0420 c RU
H11C H Uiso 0.36475 0.28427 0.31585 1.000 0.0420 c RU
H12A H Uiso 0.49283 0.23545 0.34841 1.000 0.0480 c RU
H12B H Uiso 0.50472 0.33228 0.40527 1.000 0.0480 c RU
H12C H Uiso 0.55010 0.33140 0.34574 1.000 0.0480 c RU
H13 H Uiso 0.37499 0.61681 0.10105 1.000 0.0200 c RU
H14A H Uiso 0.28389 0.56782 0.01183 1.000 0.0370 c RU
H14B H Uiso 0.28010 0.48978 0.07661 1.000 0.0370 c RU
H14C H Uiso 0.31104 0.43999 0.01350 1.000 0.0370 c RU
H15A H Uiso 0.42181 0.51413 -0.01309 1.000 0.0340 c RU
H15B H Uiso 0.46867 0.59923 0.03786 1.000 0.0340 c RU
H15C H Uiso 0.39852 0.64324 -0.00839 1.000 0.0340 c RU
H18 H Uiso 0.35378 0.95015 0.43653 1.000 0.0200 c RU
H19 H Uiso 0.36905 1.10903 0.37253 1.000 0.0220 c RU
H20 H Uiso 0.38043 1.09208 0.25874 1.000 0.0210 c RU
H22 H Uiso 0.36333 0.66297 0.38016 1.000 0.0260 c RU
H23A H Uiso 0.24312 0.69950 0.35704 1.000 0.0470 c RU
H23B H Uiso 0.24882 0.77356 0.42491 1.000 0.0470 c RU
H23C H Uiso 0.26281 0.64022 0.42994 1.000 0.0470 c RU
H24A H Uiso 0.43392 0.75623 0.47468 1.000 0.0450 c RU
H24B H Uiso 0.38351 0.66291 0.49798 1.000 0.0450 c RU
H24C H Uiso 0.36436 0.79423 0.50074 1.000 0.0450 c RU
H25 H Uiso 0.40554 0.83859 0.17384 1.000 0.0210 c RU
H26A H Uiso 0.41879 0.99003 0.10299 1.000 0.0310 c RU
H26B H Uiso 0.45665 1.02223 0.17823 1.000 0.0310 c RU
H26C H Uiso 0.38201 1.07456 0.14840 1.000 0.0310 c RU
H27A H Uiso 0.31065 0.87960 0.08575 1.000 0.0410 c RU
H27B H Uiso 0.27477 0.95210 0.13790 1.000 0.0410 c RU
H27C H Uiso 0.28440 0.81848 0.14823 1.000 0.0410 c RU
H29A H Uiso 0.61231 0.95743 0.25015 1.000 0.0430 c RU
H29B H Uiso 0.55458 1.02773 0.28038 1.000 0.0430 c RU
H29C H Uiso 0.53826 0.90157 0.25321 1.000 0.0430 c RU
H30A H Uiso 0.51992 0.97919 0.38512 1.000 0.0460 c RU
H30B H Uiso 0.55687 0.88087 0.43345 1.000 0.0460 c RU
H30C H Uiso 0.50598 0.84952 0.36415 1.000 0.0460 c RU
H31A H Uiso 0.69475 0.99920 0.35988 1.000 0.0420 c RU
H31B H Uiso 0.67377 0.96394 0.43107 1.000 0.0420 c RU
H31C H Uiso 0.63354 1.06483 0.38745 1.000 0.0420 c RU
H33A H Uiso 0.77628 0.84551 0.24055 1.000 0.0390 c RU
H33B H Uiso 0.72666 0.92530 0.27584 1.000 0.0390 c RU
H33C H Uiso 0.69362 0.83551 0.21938 1.000 0.0390 c RU
H34A H Uiso 0.83359 0.79677 0.35582 1.000 0.0340 c RU
H34B H Uiso 0.79309 0.73115 0.40723 1.000 0.0340 c RU
H34C H Uiso 0.77884 0.86286 0.39251 1.000 0.0340 c RU
H35A H Uiso 0.71525 0.62746 0.24352 1.000 0.0380 c RU
H35B H Uiso 0.75184 0.58772 0.31779 1.000 0.0380 c RU
H35C H Uiso 0.79588 0.65368 0.26955 1.000 0.0380 c RU
H37A H Uiso 0.53853 0.69347 0.43038 1.000 0.0480 c RU
H37B H Uiso 0.57177 0.58706 0.47383 1.000 0.0480 c RU
H37C H Uiso 0.55060 0.57736 0.39289 1.000 0.0480 c RU
H38A H Uiso 0.72070 0.76026 0.48298 1.000 0.0460 c RU
H38B H Uiso 0.67607 0.68636 0.52702 1.000 0.0460 c RU
H38C H Uiso 0.64445 0.80069 0.49145 1.000 0.0460 c RU
H39A H Uiso 0.66829 0.51594 0.38039 1.000 0.0480 c RU
H39B H Uiso 0.68309 0.51380 0.46181 1.000 0.0480 c RU
H39C H Uiso 0.73476 0.58003 0.42145 1.000 0.0480 c RU
H40 H Uiso 0.59867 0.44297 0.26665 1.000 0.0210 c RU
H41 H Uiso 0.60741 0.48683 0.14335 1.000 0.0250 c RU
H42 H Uiso 0.51139 0.64225 0.13603 1.000 0.0200 c RU
H44 H Uiso 0.68433 0.64384 0.11753 1.000 0.0280 c RU
H45 H Uiso 0.73555 0.77216 0.05273 1.000 0.0360 c RU
H46 H Uiso 0.67685 0.93635 0.01167 1.000 0.0420 c RU
H47 H Uiso 0.56691 0.97312 0.03743 1.000 0.0450 c RU
H48 H Uiso 0.51579 0.84656 0.10289 1.000 0.0340 c RU

loop_
_atom_type_symbol
_atom_type_description
_atom_type_scat_dispersion_real
_atom_type_scat_dispersion_imag
_atom_type_scat_source
C C 0.0033 0.0016 ' International Tables Vol C Tables 4.2.6.8 and 6.1.1.4'
H H 0.0000 0.0000 ' International Tables Vol C Tables 4.2.6.8 and 6.1.1.4'
N N 0.0061 0.0033 ' International Tables Vol C Tables 4.2.6.8 and 6.1.1.4'
Si Si 0.0817 0.0704 ' International Tables Vol C Tables 4.2.6.8 and 6.1.1.4'

loop_
_geom_angle_atom_site_label_1
_geom_angle_atom_site_label_2
_geom_angle_atom_site_label_3
_geom_angle
_geom_angle_publ_flag
Si2 Si1 N1 108.43(4) yes
Si2 Si1 C40 112.71(4) yes
Si2 Si1 C42 124.47(4) yes
N1 Si1 C40 122.84(6) yes
N1 Si1 C42 111.23(6) yes
C40 Si1 C42 74.93(6) yes
Si1 Si2 C28 107.65(4) yes
Si1 Si2 C32 111.17(4) yes
Si1 Si2 C36 104.16(5) yes
C28 Si2 C32 111.14(6) yes
C28 Si2 C36 111.63(6) yes
C32 Si2 C36 110.85(6) yes
Si1 N1 C1 140.71(9) yes
C1 N2 C2 110.23(10) yes
C1 N2 C4 127.62(10) yes
C2 N2 C4 122.01(10) yes
C1 N3 C3 110.94(10) yes
C1 N3 C16 124.23(10) yes
C3 N3 C16 124.82(10) yes
N1 C1 N2 132.64(11) yes
N1 C1 N3 124.08(11) yes
N2 C1 N3 103.25(10) yes
N2 C2 C3 107.94(11) yes
N3 C3 C2 107.62(11) yes
N2 C4 C5 118.70(11) yes
N2 C4 C9 118.36(10) yes
C5 C4 C9 122.85(11) no
C4 C5 C6 117.31(12) no
C4 C5 C10 120.22(12) no
C6 C5 C10 122.47(12) no
C5 C6 C7 121.10(12) no
C6 C7 C8 120.55(13) no
C7 C8 C9 120.82(13) no
C4 C9 C8 117.37(11) no
C4 C9 C13 122.20(11) no
C8 C9 C13 120.40(11) no
C5 C10 C11 111.05(12) no
C5 C10 C12 113.85(12) no
C11 C10 C12 109.28(12) no
C9 C13 C14 110.42(11) no
C9 C13 C15 113.06(11) no
C14 C13 C15 108.84(10) no
N3 C16 C17 118.24(11) yes
N3 C16 C21 118.78(10) yes
C17 C16 C21 122.98(11) no
C16 C17 C18 117.40(11) no
C16 C17 C22 121.46(11) no
C18 C17 C22 121.14(11) no
C17 C18 C19 120.80(12) no
C18 C19 C20 120.64(12) no
C19 C20 C21 120.93(12) no
C16 C21 C20 117.24(11) no
C16 C21 C25 120.71(11) no
C20 C21 C25 122.06(11) no
C17 C22 C23 110.70(12) no
C17 C22 C24 112.61(12) no
C23 C22 C24 109.81(12) no
C21 C25 C26 113.48(11) no
C21 C25 C27 111.31(11) no
C26 C25 C27 108.90(11) no
Si2 C28 C29 109.01(9) yes
Si2 C28 C30 111.16(10) yes
Si2 C28 C31 114.51(10) yes
C29 C28 C30 106.12(12) no
C29 C28 C31 108.39(11) no
C30 C28 C31 107.28(12) no
Si2 C32 C33 110.44(10) yes
Si2 C32 C34 113.02(9) yes
Si2 C32 C35 111.80(9) yes
C33 C32 C34 107.42(11) no
C33 C32 C35 106.52(11) no
C34 C32 C35 107.33(11) no
Si2 C36 C37 111.00(10) yes
Si2 C36 C38 112.71(11) yes
Si2 C36 C39 111.16(10) yes
C37 C36 C38 108.27(12) no
C37 C36 C39 105.86(13) no
C38 C36 C39 107.53(12) no
Si1 C40 C41 91.77(9) yes
C40 C41 C42 109.00(12) no
Si1 C42 C41 83.87(8) yes
Si1 C42 C43 129.65(9) yes
C41 C42 C43 119.64(12) no
C42 C43 C44 122.59(13) no
C42 C43 C48 119.81(13) no
C44 C43 C48 117.61(13) no
C43 C44 C45 121.03(14) no
C44 C45 C46 120.43(15) no
C45 C46 C47 119.34(16) no
C46 C47 C48 120.37(16) no
C43 C48 C47 121.22(15) no
N2 C2 H2 126.00 no
C3 C2 H2 126.00 no
N3 C3 H3 126.00 no
C2 C3 H3 126.00 no
C5 C6 H6 119.00 no
C7 C6 H6 119.00 no
C6 C7 H7 120.00 no
C8 C7 H7 120.00 no
C7 C8 H8 120.00 no
C9 C8 H8 120.00 no
C5 C10 H10 107.00 no
C11 C10 H10 107.00 no
C12 C10 H10 107.00 no
C10 C11 H11A 109.00 no
C10 C11 H11B 109.00 no
C10 C11 H11C 109.00 no
H11A C11 H11B 109.00 no
H11A C11 H11C 109.00 no
H11B C11 H11C 109.00 no
C10 C12 H12A 109.00 no
C10 C12 H12B 109.00 no
C10 C12 H12C 109.00 no
H12A C12 H12B 109.00 no
H12A C12 H12C 109.00 no
H12B C12 H12C 109.00 no
C9 C13 H13 108.00 no
C14 C13 H13 108.00 no
C15 C13 H13 108.00 no
C13 C14 H14A 109.00 no
C13 C14 H14B 109.00 no
C13 C14 H14C 109.00 no
H14A C14 H14B 109.00 no
H14A C14 H14C 109.00 no
H14B C14 H14C 109.00 no
C13 C15 H15A 109.00 no
C13 C15 H15B 109.00 no
C13 C15 H15C 109.00 no
H15A C15 H15B 109.00 no
H15A C15 H15C 109.00 no
H15B C15 H15C 109.00 no
C17 C18 H18 120.00 no
C19 C18 H18 120.00 no
C18 C19 H19 120.00 no
C20 C19 H19 120.00 no
C19 C20 H20 120.00 no
C21 C20 H20 120.00 no
C17 C22 H22 108.00 no
C23 C22 H22 108.00 no
C24 C22 H22 108.00 no
C22 C23 H23A 109.00 no
C22 C23 H23B 109.00 no
C22 C23 H23C 109.00 no
H23A C23 H23B 109.00 no
H23A C23 H23C 109.00 no
H23B C23 H23C 109.00 no
C22 C24 H24A 109.00 no
C22 C24 H24B 109.00 no
C22 C24 H24C 109.00 no
H24A C24 H24B 109.00 no
H24A C24 H24C 109.00 no
H24B C24 H24C 109.00 no
C21 C25 H25 108.00 no
C26 C25 H25 108.00 no
C27 C25 H25 108.00 no
C25 C26 H26A 109.00 no
C25 C26 H26B 109.00 no
C25 C26 H26C 109.00 no
H26A C26 H26B 109.00 no
H26A C26 H26C 109.00 no
H26B C26 H26C 109.00 no
C25 C27 H27A 109.00 no
C25 C27 H27B 109.00 no
C25 C27 H27C 109.00 no
H27A C27 H27B 109.00 no
H27A C27 H27C 109.00 no
H27B C27 H27C 109.00 no
C28 C29 H29A 109.00 no
C28 C29 H29B 109.00 no
C28 C29 H29C 109.00 no
H29A C29 H29B 109.00 no
H29A C29 H29C 109.00 no
H29B C29 H29C 109.00 no
C28 C30 H30A 109.00 no
C28 C30 H30B 109.00 no
C28 C30 H30C 109.00 no
H30A C30 H30B 109.00 no
H30A C30 H30C 109.00 no
H30B C30 H30C 109.00 no
C28 C31 H31A 109.00 no
C28 C31 H31B 109.00 no
C28 C31 H31C 109.00 no
H31A C31 H31B 109.00 no
H31A C31 H31C 109.00 no
H31B C31 H31C 109.00 no
C32 C33 H33A 109.00 no
C32 C33 H33B 109.00 no
C32 C33 H33C 109.00 no
H33A C33 H33B 109.00 no
H33A C33 H33C 109.00 no
H33B C33 H33C 109.00 no
C32 C34 H34A 109.00 no
C32 C34 H34B 109.00 no
C32 C34 H34C 109.00 no
H34A C34 H34B 109.00 no
H34A C34 H34C 109.00 no
H34B C34 H34C 109.00 no
C32 C35 H35A 109.00 no
C32 C35 H35B 109.00 no
C32 C35 H35C 109.00 no
H35A C35 H35B 109.00 no
H35A C35 H35C 109.00 no
H35B C35 H35C 109.00 no
C36 C37 H37A 109.00 no
C36 C37 H37B 109.00 no
C36 C37 H37C 109.00 no
H37A C37 H37B 109.00 no
H37A C37 H37C 109.00 no
H37B C37 H37C 109.00 no
C36 C38 H38A 109.00 no
C36 C38 H38B 109.00 no
C36 C38 H38C 109.00 no
H38A C38 H38B 109.00 no
H38A C38 H38C 109.00 no
H38B C38 H38C 109.00 no
C36 C39 H39A 109.00 no
C36 C39 H39B 109.00 no
C36 C39 H39C 109.00 no
H39A C39 H39B 109.00 no
H39A C39 H39C 109.00 no
H39B C39 H39C 109.00 no
Si1 C40 H40 134.00 no
C41 C40 H40 134.00 no
C40 C41 H41 126.00 no
C42 C41 H41 125.00 no
Si1 C42 H42 107.00 no
C41 C42 H42 107.00 no
C43 C42 H42 107.00 no
C43 C44 H44 119.00 no
C45 C44 H44 119.00 no
C44 C45 H45 120.00 no
C46 C45 H45 120.00 no
C45 C46 H46 120.00 no
C47 C46 H46 120.00 no
C46 C47 H47 120.00 no
C48 C47 H47 120.00 no
C43 C48 H48 119.00 no
C47 C48 H48 119.00 no

loop_
_geom_bond_atom_site_label_1
_geom_bond_atom_site_label_2
_geom_bond_distance
_geom_bond_publ_flag
Si1 Si2 2.3934(6) yes
Si1 N1 1.6975(11) yes
Si1 C40 1.8740(13) yes
Si1 C42 1.9426(13) yes
Si2 C28 1.9437(14) yes
Si2 C32 1.9463(15) yes
Si2 C36 1.9484(15) yes
N1 C1 1.2792(16) yes
N2 C1 1.3970(16) yes
N2 C2 1.3987(16) yes
N2 C4 1.4373(16) yes
N3 C1 1.3908(16) yes
N3 C3 1.3923(16) yes
N3 C16 1.4344(16) yes
C2 C3 1.3332(18) no
C4 C5 1.4038(18) no
C4 C9 1.4009(17) no
C5 C6 1.3910(19) no
C5 C10 1.520(2) no
C6 C7 1.385(2) no
C7 C8 1.382(2) no
C8 C9 1.3982(18) no
C9 C13 1.5206(18) no
C10 C11 1.532(2) no
C10 C12 1.530(2) no
C13 C14 1.5333(19) no
C13 C15 1.5341(19) no
C16 C17 1.4029(17) no
C16 C21 1.4009(17) no
C17 C18 1.3975(18) no
C17 C22 1.5184(19) no
C18 C19 1.3803(19) no
C19 C20 1.389(2) no
C20 C21 1.3950(18) no
C21 C25 1.5235(18) no
C22 C23 1.530(2) no
C22 C24 1.530(2) no
C25 C26 1.5286(19) no
C25 C27 1.534(2) no
C28 C29 1.539(2) no
C28 C30 1.539(2) no
C28 C31 1.543(2) no
C32 C33 1.537(2) no
C32 C34 1.543(2) no
C32 C35 1.541(2) no
C36 C37 1.542(2) no
C36 C38 1.540(2) no
C36 C39 1.539(2) no
C40 C41 1.3331(19) no
C41 C42 1.5163(19) no
C42 C43 1.4933(19) no
C43 C44 1.393(2) no
C43 C48 1.396(2) no
C44 C45 1.389(2) no
C45 C46 1.378(2) no
C46 C47 1.381(3) no
C47 C48 1.384(2) no
C2 H2 0.9500 no
C3 H3 0.9500 no
C6 H6 0.9500 no
C7 H7 0.9500 no
C8 H8 0.9500 no
C10 H10 1.0000 no
C11 H11A 0.9800 no
C11 H11B 0.9800 no
C11 H11C 0.9800 no
C12 H12A 0.9800 no
C12 H12B 0.9800 no
C12 H12C 0.9800 no
C13 H13 1.0000 no
C14 H14A 0.9800 no
C14 H14B 0.9800 no
C14 H14C 0.9800 no
C15 H15A 0.9800 no
C15 H15B 0.9800 no
C15 H15C 0.9800 no
C18 H18 0.9500 no
C19 H19 0.9500 no
C20 H20 0.9500 no
C22 H22 1.0000 no
C23 H23A 0.9800 no
C23 H23B 0.9800 no
C23 H23C 0.9800 no
C24 H24A 0.9800 no
C24 H24B 0.9800 no
C24 H24C 0.9800 no
C25 H25 1.0000 no
C26 H26A 0.9800 no
C26 H26B 0.9800 no
C26 H26C 0.9800 no
C27 H27A 0.9800 no
C27 H27B 0.9800 no
C27 H27C 0.9800 no
C29 H29A 0.9800 no
C29 H29B 0.9800 no
C29 H29C 0.9800 no
C30 H30A 0.9800 no
C30 H30B 0.9800 no
C30 H30C 0.9800 no
C31 H31A 0.9800 no
C31 H31B 0.9800 no
C31 H31C 0.9800 no
C33 H33A 0.9800 no
C33 H33B 0.9800 no
C33 H33C 0.9800 no
C34 H34A 0.9800 no
C34 H34B 0.9800 no
C34 H34C 0.9800 no
C35 H35A 0.9800 no
C35 H35B 0.9800 no
C35 H35C 0.9800 no
C37 H37A 0.9800 no
C37 H37B 0.9800 no
C37 H37C 0.9800 no
C38 H38A 0.9800 no
C38 H38B 0.9800 no
C38 H38C 0.9800 no
C39 H39A 0.9800 no
C39 H39B 0.9800 no
C39 H39C 0.9800 no
C40 H40 0.9500 no
C41 H41 0.9500 no
C42 H42 1.0000 no
C44 H44 0.9500 no
C45 H45 0.9500 no
C46 H46 0.9500 no
C47 H47 0.9500 no
C48 H48 0.9500 no

loop_
_geom_hbond_atom_site_label_D
_geom_hbond_atom_site_label_H
_geom_hbond_atom_site_label_A
_geom_hbond_distance_DH
_geom_hbond_distance_HA
_geom_hbond_distance_DA
_geom_hbond_angle_DHA
_geom_hbond_publ_flag
C11 H11A N2 0.9800 2.6100 3.1913(19) 118.00 yes
C13 H13 N2 1.0000 2.4500 2.8942(16) 106.00 yes
C22 H22 N3 1.0000 2.4400 2.8743(17) 106.00 yes

loop_
_geom_torsion_atom_site_label_1
_geom_torsion_atom_site_label_2
_geom_torsion_atom_site_label_3
_geom_torsion_atom_site_label_4
_geom_torsion
_geom_torsion_publ_flag
N1 Si1 Si2 C28 -43.47(6) no
N1 Si1 Si2 C32 -165.41(6) no
N1 Si1 Si2 C36 75.16(6) no
C40 Si1 Si2 C28 177.16(6) no
C40 Si1 Si2 C32 55.22(7) no
C40 Si1 Si2 C36 -64.21(7) no
C42 Si1 Si2 C28 90.29(7) no
C42 Si1 Si2 C32 -31.65(7) no
C42 Si1 Si2 C36 -151.08(7) no
Si2 Si1 N1 C1 -173.52(13) no
C40 Si1 N1 C1 -39.16(17) no
C42 Si1 N1 C1 46.18(16) no
Si2 Si1 C40 C41 -116.95(8) no
N1 Si1 C40 C41 110.38(9) no
C42 Si1 C40 C41 4.56(9) no
Si2 Si1 C42 C41 103.43(7) no
Si2 Si1 C42 C43 -20.41(15) no
N1 Si1 C42 C41 -123.89(8) no
N1 Si1 C42 C43 112.27(13) no
C40 Si1 C42 C41 -4.03(8) no
C40 Si1 C42 C43 -127.87(13) no
Si1 Si2 C28 C29 -43.84(10) no
Si1 Si2 C28 C30 72.79(10) no
Si1 Si2 C28 C31 -165.43(9) no
C32 Si2 C28 C29 78.13(11) no
C32 Si2 C28 C30 -165.25(10) no
C32 Si2 C28 C31 -43.47(12) no
C36 Si2 C28 C29 -157.56(9) no
C36 Si2 C28 C30 -40.93(12) no
C36 Si2 C28 C31 80.85(11) no
Si1 Si2 C32 C33 77.14(9) no
Si1 Si2 C32 C34 -162.51(8) no
Si1 Si2 C32 C35 -41.28(11) no
C28 Si2 C32 C33 -42.76(11) no
C28 Si2 C32 C34 77.60(11) no
C28 Si2 C32 C35 -161.17(10) no
C36 Si2 C32 C33 -167.51(9) no
C36 Si2 C32 C34 -47.16(11) no
C36 Si2 C32 C35 74.07(11) no
Si1 Si2 C36 C37 -40.74(11) no
Si1 Si2 C36 C38 -162.39(9) no
Si1 Si2 C36 C39 76.81(10) no
C28 Si2 C36 C37 75.14(12) no
C28 Si2 C36 C38 -46.51(12) no
C28 Si2 C36 C39 -167.31(10) no
C32 Si2 C36 C37 -160.39(10) no
C32 Si2 C36 C38 77.97(11) no
C32 Si2 C36 C39 -42.84(12) no
Si1 N1 C1 N2 22.5(2) no
Si1 N1 C1 N3 -159.82(11) no
C2 N2 C1 N1 176.81(13) no
C2 N2 C1 N3 -1.23(12) no
C4 N2 C1 N1 -7.4(2) no
C4 N2 C1 N3 174.56(11) no
C1 N2 C2 C3 0.65(14) no
C4 N2 C2 C3 -175.42(11) no
C1 N2 C4 C5 81.11(16) no
C1 N2 C4 C9 -102.24(14) no
C2 N2 C4 C5 -103.55(14) no
C2 N2 C4 C9 73.09(15) no
C3 N3 C1 N1 -176.87(11) no
C3 N3 C1 N2 1.39(13) no
C16 N3 C1 N1 2.52(18) no
C16 N3 C1 N2 -179.22(10) no
C1 N3 C3 C2 -1.07(14) no
C16 N3 C3 C2 179.55(11) no
C1 N3 C16 C17 -98.33(14) no
C1 N3 C16 C21 81.87(15) no
C3 N3 C16 C17 80.98(15) no
C3 N3 C16 C21 -98.82(14) no
N2 C2 C3 N3 0.25(14) no
N2 C4 C5 C6 176.53(11) no
N2 C4 C5 C10 -2.95(18) no
C9 C4 C5 C6 0.03(18) no
C9 C4 C5 C10 -179.44(12) no
N2 C4 C9 C8 -176.06(11) no
N2 C4 C9 C13 1.75(18) no
C5 C4 C9 C8 0.44(19) no
C5 C4 C9 C13 178.25(12) no
C4 C5 C6 C7 -0.3(2) no
C10 C5 C6 C7 179.14(13) no
C4 C5 C10 C11 75.08(16) no
C4 C5 C10 C12 -161.07(13) no
C6 C5 C10 C11 -104.37(15) no
C6 C5 C10 C12 19.48(19) no
C5 C6 C7 C8 0.1(2) no
C6 C7 C8 C9 0.4(2) no
C7 C8 C9 C4 -0.64(19) no
C7 C8 C9 C13 -178.50(12) no
C4 C9 C13 C14 -98.84(14) no
C4 C9 C13 C15 138.96(12) no
C8 C9 C13 C14 78.92(15) no
C8 C9 C13 C15 -43.29(16) no
N3 C16 C17 C18 -178.77(11) no
N3 C16 C17 C22 0.88(18) no
C21 C16 C17 C18 1.02(18) no
C21 C16 C17 C22 -179.33(12) no
N3 C16 C21 C20 179.24(11) no
N3 C16 C21 C25 -0.32(17) no
C17 C16 C21 C20 -0.56(18) no
C17 C16 C21 C25 179.89(11) no
C16 C17 C18 C19 -0.65(18) no
C22 C17 C18 C19 179.70(12) no
C16 C17 C22 C23 -94.71(15) no
C16 C17 C22 C24 141.94(13) no
C18 C17 C22 C23 84.92(15) no
C18 C17 C22 C24 -38.43(18) no
C17 C18 C19 C20 -0.2(2) no
C18 C19 C20 C21 0.6(2) no
C19 C20 C21 C16 -0.29(19) no
C19 C20 C21 C25 179.26(12) no
C16 C21 C25 C26 -159.55(12) no
C16 C21 C25 C27 77.19(15) no
C20 C21 C25 C26 20.92(18) no
C20 C21 C25 C27 -102.35(14) no
Si1 C40 C41 C42 -5.97(11) no
C40 C41 C42 Si1 5.79(11) no
C40 C41 C42 C43 138.42(12) no
Si1 C42 C43 C44 96.33(16) no
Si1 C42 C43 C48 -84.19(16) no
C41 C42 C43 C44 -11.83(19) no
C41 C42 C43 C48 167.64(13) no
C42 C43 C44 C45 -179.70(13) no
C48 C43 C44 C45 0.8(2) no
C42 C43 C48 C47 -179.98(14) no
C44 C43 C48 C47 -0.5(2) no
C43 C44 C45 C46 -0.8(2) no
C44 C45 C46 C47 0.5(2) no
C45 C46 C47 C48 -0.1(3) no
C46 C47 C48 C43 0.2(2) no
